data_4339964
loop_
_publ_author_name
'Ishida, Yutaka'
'Kawaguchi, Hiroyuki'

_publ_section_title
;
 Methylene-Linked Anilide-Bis(aryloxide) Ligands: Lithium, Sodium,
 Potassium, Chromium(III), and Vanadium(III) Ligation.
;
_journal_issue 13
_journal_name_full 'Inorganic chemistry'
_journal_page_first 6775
_journal_page_last 6787
_journal_paper_doi 10.1021/ic5005853
_journal_volume 53
_journal_year 2014
_chemical_formula_moiety 'C49 H71 N Na2 O6'
_chemical_formula_sum 'C49 H71 N Na2 O6'
_chemical_formula_weight 816.05
_chemical_name_systematic
;
 ?
;
_space_group_IT_number 61
_symmetry_cell_setting orthorhombic
_symmetry_space_group_name_Hall '-P 2ac 2ab'
_symmetry_space_group_name_H-M 'P b c a'
_atom_sites_solution_hydrogens geom
_atom_sites_solution_primary direct
_atom_sites_solution_secondary difmap
_audit_creation_method SHELXL-97
_cell_angle_alpha 90.00
_cell_angle_beta 90.00
_cell_angle_gamma 90.00
_cell_formula_units_Z 8
_cell_length_a 15.4706(17)
_cell_length_b 18.030(2)
_cell_length_c 34.053(4)
_cell_measurement_reflns_used 16887
_cell_measurement_temperature 123.1500
_cell_measurement_theta_max 27.4816
_cell_measurement_theta_min 3.1054
_cell_volume 9498.6(19)
_computing_cell_refinement 'CrystalClear (Rigaku Inc., 2008)'
_computing_data_collection 'CrystalClear (Rigaku Inc., 2008)'
_computing_data_reduction 'CrystalClear (Rigaku Inc., 2008)'
_computing_molecular_graphics 'Yadokari-XG 2009 (Wakita Nemoto et al., 2009)'
_computing_publication_material 'Yadokari-XG 2009 (Wakita,Nemoto et al., 2009)'
_computing_structure_refinement 'SHELXL-97 (Sheldrick, 1997)'
_computing_structure_solution 'SIR2004 (Burla et al., 2005)'
_diffrn_ambient_temperature 123(2)
_diffrn_detector_area_resol_mean 28.5714
_diffrn_measured_fraction_theta_full 0.998
_diffrn_measured_fraction_theta_max 0.998
_diffrn_measurement_device_type 'Rigaku Saturn724+ CCD'
_diffrn_measurement_method dtprofit.ref
_diffrn_radiation_monochromator Confocal
_diffrn_radiation_source 'Rotating Anode'
_diffrn_radiation_type MoK\a
_diffrn_radiation_wavelength 0.71075
_diffrn_reflns_av_R_equivalents 0.0613
_diffrn_reflns_av_sigmaI/netI 0.0497
_diffrn_reflns_limit_h_max 20
_diffrn_reflns_limit_h_min -19
_diffrn_reflns_limit_k_max 21
_diffrn_reflns_limit_k_min -23
_diffrn_reflns_limit_l_max 44
_diffrn_reflns_limit_l_min -44
_diffrn_reflns_number 75105
_diffrn_reflns_theta_full 27.48
_diffrn_reflns_theta_max 27.48
_diffrn_reflns_theta_min 3.17
_exptl_absorpt_coefficient_mu 0.089
_exptl_absorpt_correction_T_max 1.0000
_exptl_absorpt_correction_T_min 0.9103
_exptl_absorpt_correction_type multi-scan
_exptl_absorpt_process_details
;
Jacobson, R. (1998). REQAB. Private communication to the 
Rigaku Corporation, Tokyo, Japan.
;
_exptl_crystal_colour Colorless
_exptl_crystal_density_diffrn 1.141
_exptl_crystal_density_method 'not measured'
_exptl_crystal_description Block
_exptl_crystal_F_000 3536
_exptl_crystal_size_max 0.17
_exptl_crystal_size_mid 0.12
_exptl_crystal_size_min 0.12
_refine_diff_density_max 0.295
_refine_diff_density_min -0.296
_refine_diff_density_rms 0.062
_refine_ls_extinction_method none
_refine_ls_goodness_of_fit_ref 1.172
_refine_ls_hydrogen_treatment mixed
_refine_ls_matrix_type full
_refine_ls_number_parameters 674
_refine_ls_number_reflns 10861
_refine_ls_number_restraints 366
_refine_ls_restrained_S_all 1.158
_refine_ls_R_factor_all 0.1001
_refine_ls_R_factor_gt 0.0822
_refine_ls_shift/su_max 0.000
_refine_ls_shift/su_mean 0.000
_refine_ls_structure_factor_coef Fsqd
_refine_ls_weighting_details 'calc w=1/[\s^2^(Fo^2^)+(0.0857P)^2^+5.0750P] where P=(Fo^2^+2Fc^2^)/3'
_refine_ls_weighting_scheme calc
_refine_ls_wR_factor_gt 0.1933
_refine_ls_wR_factor_ref 0.2062
_reflns_number_gt 8846
_reflns_number_total 10861
_reflns_threshold_expression >2sigma(I)
_cod_data_source_file ic5005853_si_001.cif
_cod_data_source_block na2hdme
_cod_depositor_comments
;
The following automatic conversions were performed:
'_atom_site_symetry_multiplicity' tag replaced with
'_atom_site_symmetry_multiplicity'.

Automatic conversion script
Id: cif_correct_tags 1440 2010-10-19 06:21:57Z saulius 

The following automatic conversions were performed:

'_exptl_absorpt_correction_type' value 'Multi-scan' changed to
'multi-scan' according to
/usr/data/users/saulius/crontab/automatic-downloads/rss-feeds/ACS/lib/dictionaries/cif_core.dic
dictionary named 'cif_core.dic' version 2.4.2 from 2011-04-26.

Automatic conversion script
Id: cif_fix_values 2281 2013-09-26 08:29:07Z andrius 

 Adding full bibliography for 4339961--4339971.cif.
;
_cod_original_cell_volume 9498.5(18)
_cod_database_code 4339964

loop_
_symmetry_equiv_pos_as_xyz
'x, y, z'
'-x+1/2, -y, z+1/2'
'x+1/2, -y+1/2, -z'
'-x, y+1/2, -z+1/2'
'-x, -y, -z'
'x-1/2, y, -z-1/2'
'-x-1/2, y-1/2, z'
'x, -y-1/2, z-1/2'

loop_
_atom_site_label
_atom_site_type_symbol
_atom_site_fract_x
_atom_site_fract_y
_atom_site_fract_z
_atom_site_U_iso_or_equiv
_atom_site_adp_type
_atom_site_occupancy
_atom_site_symmetry_multiplicity
_atom_site_calc_flag
_atom_site_refinement_flags
_atom_site_disorder_assembly
_atom_site_disorder_group
Na1 Na 0.50338(6) 0.23833(5) 0.09617(3) 0.0330(2) Uani 1 1 d . . .
Na2 Na 0.53509(6) 0.25603(5) 0.18661(3) 0.0345(2) Uani 1 1 d . B .
N1 N 0.46801(13) 0.12276(11) 0.18237(5) 0.0282(4) Uani 1 1 d . . .
H1 H 0.5249(19) 0.1215(15) 0.1847(8) 0.041(8) Uiso 1 1 d . . .
O1 O 0.43813(10) 0.30247(9) 0.14675(5) 0.0310(4) Uani 1 1 d . B .
C1 C 0.35865(15) 0.32563(13) 0.14047(6) 0.0289(5) Uani 1 1 d . B .
C2 C 0.33566(15) 0.40057(13) 0.13152(7) 0.0315(5) Uani 1 1 d . . .
C3 C 0.24834(15) 0.41593(13) 0.12327(7) 0.0336(5) Uani 1 1 d . B .
H2 H 0.2332 0.4658 0.1174 0.040 Uiso 1 1 calc R . .
C4 C 0.18267(15) 0.36342(14) 0.12305(7) 0.0339(5) Uani 1 1 d . . .
C5 C 0.20565(15) 0.29144(13) 0.13335(7) 0.0309(5) Uani 1 1 d . B .
H3 H 0.1623 0.2542 0.1339 0.037 Uiso 1 1 calc R . .
C6 C 0.28966(15) 0.27248(12) 0.14283(6) 0.0286(5) Uani 1 1 d . . .
C7 C 0.39958(17) 0.46669(14) 0.13065(8) 0.0397(6) Uani 1 1 d . A .
C8A C 0.3745(2) 0.52271(18) 0.16195(12) 0.0459(9) Uani 0.838(5) 1 d PU A 1
H5 H 0.3129 0.5346 0.1595 0.069 Uiso 0.838(5) 1 calc PR A 1
H6 H 0.4088 0.5680 0.1586 0.069 Uiso 0.838(5) 1 calc PR A 1
H7 H 0.3855 0.5017 0.1880 0.069 Uiso 0.838(5) 1 calc PR A 1
C9A C 0.3928(2) 0.50739(18) 0.08976(10) 0.0453(9) Uani 0.838(5) 1 d P A 1
H8 H 0.4085 0.4729 0.0687 0.068 Uiso 0.838(5) 1 calc PR A 1
H9 H 0.4322 0.5499 0.0894 0.068 Uiso 0.838(5) 1 calc PR A 1
H10 H 0.3334 0.5247 0.0858 0.068 Uiso 0.838(5) 1 calc PR A 1
C10A C 0.4960(2) 0.44831(17) 0.13538(11) 0.0365(7) Uani 0.838(5) 1 d PU A 1
H11 H 0.5130 0.4118 0.1155 0.055 Uiso 0.838(5) 1 calc PR A 1
H12 H 0.5061 0.4278 0.1616 0.055 Uiso 0.838(5) 1 calc PR A 1
H13 H 0.5302 0.4936 0.1320 0.055 Uiso 0.838(5) 1 calc PR A 1
C8B C 0.4296(13) 0.4614(10) 0.1838(6) 0.055(5) Uani 0.162(5) 1 d PU A 2
H14 H 0.3780 0.4696 0.1999 0.082 Uiso 0.162(5) 1 calc PR A 2
H15 H 0.4727 0.4996 0.1897 0.082 Uiso 0.162(5) 1 calc PR A 2
H16 H 0.4537 0.4124 0.1895 0.082 Uiso 0.162(5) 1 calc PR A 2
C9B C 0.3515(16) 0.5376(11) 0.1333(7) 0.066(6) Uani 0.162(5) 1 d PU A 2
H17 H 0.3032 0.5320 0.1517 0.099 Uiso 0.162(5) 1 calc PR A 2
H18 H 0.3292 0.5509 0.1073 0.099 Uiso 0.162(5) 1 calc PR A 2
H19 H 0.3904 0.5767 0.1427 0.099 Uiso 0.162(5) 1 calc PR A 2
C10B C 0.4714(11) 0.4541(11) 0.1132(8) 0.056(6) Uani 0.162(5) 1 d PU A 2
H20 H 0.4896 0.4029 0.1184 0.084 Uiso 0.162(5) 1 calc PR A 2
H21 H 0.5155 0.4884 0.1231 0.084 Uiso 0.162(5) 1 calc PR A 2
H22 H 0.4642 0.4613 0.0849 0.084 Uiso 0.162(5) 1 calc PR A 2
C11 C 0.09053(16) 0.38348(15) 0.11334(9) 0.0442(6) Uani 1 1 d . B .
H23 H 0.0599 0.3393 0.1040 0.066 Uiso 1 1 calc R . .
H24 H 0.0899 0.4215 0.0928 0.066 Uiso 1 1 calc R . .
H25 H 0.0618 0.4027 0.1369 0.066 Uiso 1 1 calc R . .
C12 C 0.31039(15) 0.19574(12) 0.15798(7) 0.0292(5) Uani 1 1 d . B .
H26 H 0.2554 0.1697 0.1635 0.035 Uiso 1 1 calc R . .
H27 H 0.3420 0.2007 0.1831 0.035 Uiso 1 1 calc R . .
C13 C 0.44074(14) 0.11409(12) 0.14267(6) 0.0266(4) Uani 1 1 d . B .
C14 C 0.36379(14) 0.14822(12) 0.13038(6) 0.0271(4) Uani 1 1 d . B .
C15 C 0.33642(14) 0.13816(12) 0.09168(6) 0.0275(4) Uani 1 1 d . . .
H28 H 0.2833 0.1599 0.0837 0.033 Uiso 1 1 calc R B .
C16 C 0.38401(14) 0.09744(12) 0.06428(6) 0.0276(4) Uani 1 1 d . B .
C17 C 0.46300(14) 0.06889(12) 0.07693(6) 0.0276(5) Uani 1 1 d . . .
H29 H 0.4985 0.0439 0.0584 0.033 Uiso 1 1 calc R B .
C18 C 0.49220(14) 0.07544(12) 0.11556(7) 0.0266(4) Uani 1 1 d . B .
C19 C 0.35106(15) 0.07973(13) 0.02297(7) 0.0314(5) Uani 1 1 d . . .
C20 C 0.41880(18) 0.10181(16) -0.00777(7) 0.0421(6) Uani 1 1 d . B .
H30 H 0.3972 0.0899 -0.0341 0.063 Uiso 1 1 calc R . .
H31 H 0.4725 0.0744 -0.0029 0.063 Uiso 1 1 calc R . .
H32 H 0.4300 0.1552 -0.0060 0.063 Uiso 1 1 calc R . .
C21 C 0.26652(17) 0.11965(14) 0.01329(7) 0.0399(6) Uani 1 1 d . B .
H33 H 0.2749 0.1733 0.0158 0.060 Uiso 1 1 calc R . .
H34 H 0.2213 0.1035 0.0316 0.060 Uiso 1 1 calc R . .
H35 H 0.2491 0.1077 -0.0137 0.060 Uiso 1 1 calc R . .
C22 C 0.33518(17) -0.00424(14) 0.02014(7) 0.0373(5) Uani 1 1 d . B .
H36 H 0.2902 -0.0186 0.0389 0.056 Uiso 1 1 calc R . .
H37 H 0.3888 -0.0308 0.0262 0.056 Uiso 1 1 calc R . .
H38 H 0.3164 -0.0168 -0.0065 0.056 Uiso 1 1 calc R . .
C23 C 0.57734(14) 0.03981(12) 0.12679(7) 0.0287(5) Uani 1 1 d . . .
H39 H 0.5779 -0.0116 0.1166 0.034 Uiso 1 1 calc R B .
H40 H 0.5805 0.0369 0.1558 0.034 Uiso 1 1 calc R . .
O2 O 0.61232(10) 0.19268(9) 0.14132(5) 0.0301(4) Uani 1 1 d . B .
C24 C 0.67215(14) 0.15525(12) 0.12182(6) 0.0279(5) Uani 1 1 d . . .
C25 C 0.75293(15) 0.18718(13) 0.11007(7) 0.0307(5) Uani 1 1 d . B .
C26 C 0.81044(15) 0.14338(13) 0.08852(7) 0.0337(5) Uani 1 1 d . . .
H41 H 0.8637 0.1650 0.0806 0.040 Uiso 1 1 calc R B .
C27 C 0.79476(15) 0.07030(13) 0.07790(7) 0.0315(5) Uani 1 1 d . B .
C28 C 0.71754(14) 0.03943(12) 0.09035(6) 0.0287(5) Uani 1 1 d . . .
H42 H 0.7053 -0.0107 0.0838 0.034 Uiso 1 1 calc R B .
C29 C 0.65741(14) 0.07934(12) 0.11201(6) 0.0278(5) Uani 1 1 d . B .
C30 C 0.77649(16) 0.26707(14) 0.12185(8) 0.0369(5) Uani 1 1 d . . .
C31 C 0.78185(18) 0.27189(15) 0.16672(8) 0.0443(6) Uani 1 1 d . B .
H43 H 0.7976 0.3225 0.1744 0.066 Uiso 1 1 calc R . .
H44 H 0.8257 0.2371 0.1763 0.066 Uiso 1 1 calc R . .
H45 H 0.7256 0.2592 0.1781 0.066 Uiso 1 1 calc R . .
C32 C 0.86483(19) 0.29107(17) 0.10524(11) 0.0556(8) Uani 1 1 d . B .
H46 H 0.8647 0.2852 0.0766 0.083 Uiso 1 1 calc R . .
H47 H 0.9104 0.2601 0.1166 0.083 Uiso 1 1 calc R . .
H48 H 0.8755 0.3432 0.1119 0.083 Uiso 1 1 calc R . .
C33 C 0.70948(18) 0.32264(14) 0.10657(8) 0.0430(6) Uani 1 1 d . B .
H49 H 0.6530 0.3116 0.1182 0.064 Uiso 1 1 calc R . .
H50 H 0.7056 0.3188 0.0779 0.064 Uiso 1 1 calc R . .
H51 H 0.7271 0.3730 0.1138 0.064 Uiso 1 1 calc R . .
C34 C 0.85918(16) 0.02586(14) 0.05422(7) 0.0373(5) Uani 1 1 d . . .
H52 H 0.8597 -0.0256 0.0636 0.056 Uiso 1 1 calc R B .
H53 H 0.9169 0.0474 0.0573 0.056 Uiso 1 1 calc R . .
H54 H 0.8427 0.0269 0.0264 0.056 Uiso 1 1 calc R . .
C35A C 0.3509(6) 0.3232(6) 0.0352(3) 0.0414(17) Uani 0.764(10) 1 d PU B 1
H56 H 0.3116 0.3030 0.0550 0.062 Uiso 0.764(10) 1 calc PR B 1
H57 H 0.3495 0.2918 0.0117 0.062 Uiso 0.764(10) 1 calc PR B 1
H58 H 0.3328 0.3737 0.0282 0.062 Uiso 0.764(10) 1 calc PR B 1
O3A O 0.4361(2) 0.3251(3) 0.05039(11) 0.0433(9) Uani 0.764(10) 1 d PU B 1
C36A C 0.4996(3) 0.3523(3) 0.02495(15) 0.0445(11) Uani 0.764(10) 1 d PU B 1
H59 H 0.5429 0.3807 0.0402 0.053 Uiso 0.764(10) 1 calc PR B 1
H60 H 0.4727 0.3864 0.0057 0.053 Uiso 0.764(10) 1 calc PR B 1
C37A C 0.5447(4) 0.2894(4) 0.00308(17) 0.0393(12) Uani 0.764(10) 1 d PU B 1
H61 H 0.5042 0.2655 -0.0155 0.047 Uiso 0.764(10) 1 calc PR B 1
H62 H 0.5946 0.3088 -0.0119 0.047 Uiso 0.764(10) 1 calc PR B 1
O4A O 0.5734(8) 0.2367(6) 0.0319(4) 0.0363(15) Uani 0.764(10) 1 d PU B 1
C38A C 0.6401(8) 0.1903(7) 0.0193(3) 0.043(2) Uani 0.764(10) 1 d PU B 1
H63 H 0.6552 0.1555 0.0403 0.064 Uiso 0.764(10) 1 calc PR B 1
H64 H 0.6908 0.2203 0.0126 0.064 Uiso 0.764(10) 1 calc PR B 1
H65 H 0.6211 0.1626 -0.0039 0.064 Uiso 0.764(10) 1 calc PR B 1
C35B C 0.337(2) 0.335(2) 0.0408(11) 0.044(5) Uani 0.236(10) 1 d PU B 2
H66 H 0.3012 0.3138 0.0617 0.066 Uiso 0.236(10) 1 calc PR B 2
H67 H 0.3070 0.3293 0.0155 0.066 Uiso 0.236(10) 1 calc PR B 2
H68 H 0.3460 0.3881 0.0460 0.066 Uiso 0.236(10) 1 calc PR B 2
O3B O 0.4211(7) 0.2967(8) 0.0393(4) 0.043(3) Uani 0.236(10) 1 d PU B 2
C36B C 0.4748(10) 0.3243(9) 0.0100(5) 0.046(3) Uani 0.236(10) 1 d PU B 2
H69 H 0.4718 0.3792 0.0106 0.055 Uiso 0.236(10) 1 calc PR B 2
H70 H 0.4517 0.3081 -0.0157 0.055 Uiso 0.236(10) 1 calc PR B 2
C37B C 0.5634(14) 0.3030(13) 0.0122(7) 0.046(4) Uani 0.236(10) 1 d PU B 2
H71 H 0.5830 0.2916 -0.0148 0.056 Uiso 0.236(10) 1 calc PR B 2
H72 H 0.5967 0.3467 0.0212 0.056 Uiso 0.236(10) 1 calc PR B 2
O4B O 0.585(3) 0.247(2) 0.0346(15) 0.042(4) Uani 0.236(10) 1 d PU B 2
C38B C 0.630(2) 0.184(2) 0.0123(10) 0.036(5) Uani 0.236(10) 1 d PU B 2
H73 H 0.6440 0.1435 0.0306 0.054 Uiso 0.236(10) 1 calc PR B 2
H74 H 0.6839 0.2024 0.0004 0.054 Uiso 0.236(10) 1 calc PR B 2
H75 H 0.5920 0.1652 -0.0084 0.054 Uiso 0.236(10) 1 calc PR B 2
C39A C 0.6810(8) 0.1502(8) 0.2394(5) 0.055(2) Uani 0.734(12) 1 d PU B 1
H76 H 0.6592 0.1116 0.2217 0.082 Uiso 0.734(12) 1 calc PR B 1
H77 H 0.6849 0.1303 0.2661 0.082 Uiso 0.734(12) 1 calc PR B 1
H78 H 0.7385 0.1661 0.2307 0.082 Uiso 0.734(12) 1 calc PR B 1
O5A O 0.6238(16) 0.2117(9) 0.2390(6) 0.0434(19) Uani 0.734(12) 1 d PU B 1
C40A C 0.6471(4) 0.2756(4) 0.26449(18) 0.0569(14) Uani 0.734(12) 1 d PU B 1
H79 H 0.6880 0.3087 0.2505 0.068 Uiso 0.734(12) 1 calc PR B 1
H80 H 0.6756 0.2576 0.2887 0.068 Uiso 0.734(12) 1 calc PR B 1
C41A C 0.5661(6) 0.3178(7) 0.2749(3) 0.0558(19) Uani 0.734(12) 1 d PU B 1
H81 H 0.5279 0.2866 0.2914 0.067 Uiso 0.734(12) 1 calc PR B 1
H82 H 0.5810 0.3632 0.2898 0.067 Uiso 0.734(12) 1 calc PR B 1
O6A O 0.5239(3) 0.3367(3) 0.24004(13) 0.0533(11) Uani 0.734(12) 1 d PU B 1
C42A C 0.4479(6) 0.3804(4) 0.24565(19) 0.0779(19) Uani 0.734(12) 1 d PU B 1
H83 H 0.4219 0.3917 0.2201 0.117 Uiso 0.734(12) 1 calc PR B 1
H84 H 0.4632 0.4268 0.2590 0.117 Uiso 0.734(12) 1 calc PR B 1
H85 H 0.4064 0.3528 0.2617 0.117 Uiso 0.734(12) 1 calc PR B 1
C39B C 0.695(3) 0.163(2) 0.2411(13) 0.055(5) Uani 0.266(12) 1 d PU B 2
H86 H 0.6959 0.1378 0.2155 0.083 Uiso 0.266(12) 1 calc PR B 2
H87 H 0.6836 0.1262 0.2617 0.083 Uiso 0.266(12) 1 calc PR B 2
H88 H 0.7515 0.1860 0.2458 0.083 Uiso 0.266(12) 1 calc PR B 2
O5B O 0.627(5) 0.220(3) 0.2414(19) 0.048(4) Uani 0.266(12) 1 d PU B 2
C40B C 0.6280(12) 0.2465(10) 0.2739(5) 0.053(3) Uani 0.266(12) 1 d PU B 2
H89 H 0.6881 0.2506 0.2837 0.064 Uiso 0.266(12) 1 calc PR B 2
H90 H 0.5944 0.2154 0.2923 0.064 Uiso 0.266(12) 1 calc PR B 2
C41B C 0.5905(18) 0.317(2) 0.2703(10) 0.060(4) Uani 0.266(12) 1 d PU B 2
H91 H 0.6276 0.3491 0.2538 0.072 Uiso 0.266(12) 1 calc PR B 2
H92 H 0.5852 0.3402 0.2966 0.072 Uiso 0.266(12) 1 calc PR B 2
O6B O 0.5006(10) 0.3095(8) 0.2515(4) 0.067(3) Uani 0.266(12) 1 d PU B 2
C42B C 0.4481(18) 0.3680(15) 0.2628(8) 0.098(5) Uani 0.266(12) 1 d PU B 2
H93 H 0.3915 0.3631 0.2502 0.147 Uiso 0.266(12) 1 calc PR B 2
H94 H 0.4748 0.4150 0.2548 0.147 Uiso 0.266(12) 1 calc PR B 2
H95 H 0.4409 0.3674 0.2914 0.147 Uiso 0.266(12) 1 calc PR B 2
C43 C 0.35951(15) 0.03293(13) 0.20546(7) 0.0338(5) Uani 1 1 d . . .
H96 H 0.3451 0.0205 0.1791 0.041 Uiso 1 1 calc R B .
C44 C 0.42371(15) 0.08434(12) 0.21291(6) 0.0299(5) Uani 1 1 d . B .
C45 C 0.44371(18) 0.10185(15) 0.25187(7) 0.0408(6) Uani 1 1 d . . .
H97 H 0.4871 0.1375 0.2576 0.049 Uiso 1 1 calc R B .
C46 C 0.33500(18) 0.01547(16) 0.27520(8) 0.0444(6) Uani 1 1 d . . .
C47 C 0.31570(17) -0.00082(15) 0.23656(8) 0.0412(6) Uani 1 1 d . B .
H98 H 0.2715 -0.0359 0.2310 0.049 Uiso 1 1 calc R . .
C48 C 0.39968(19) 0.06676(17) 0.28209(8) 0.0479(7) Uani 1 1 d . B .
H99 H 0.4145 0.0784 0.3085 0.058 Uiso 1 1 calc R . .
C49 C 0.2874(2) -0.0212(2) 0.30881(10) 0.0639(9) Uani 1 1 d . B .
H100 H 0.2306 -0.0381 0.2997 0.096 Uiso 1 1 calc R . .
H101 H 0.2798 0.0146 0.3302 0.096 Uiso 1 1 calc R . .
H102 H 0.3208 -0.0637 0.3183 0.096 Uiso 1 1 calc R . .

loop_
_atom_site_aniso_label
_atom_site_aniso_U_11
_atom_site_aniso_U_22
_atom_site_aniso_U_33
_atom_site_aniso_U_23
_atom_site_aniso_U_13
_atom_site_aniso_U_12
Na1 0.0344(5) 0.0337(5) 0.0311(5) 0.0015(4) 0.0004(4) 0.0030(4)
Na2 0.0363(5) 0.0350(5) 0.0322(5) -0.0031(4) -0.0049(4) 0.0045(4)
N1 0.0286(10) 0.0317(10) 0.0244(9) 0.0025(7) -0.0003(8) -0.0020(8)
O1 0.0274(8) 0.0299(8) 0.0355(9) 0.0002(7) -0.0020(7) 0.0042(6)
C1 0.0303(11) 0.0298(11) 0.0266(10) -0.0030(8) 0.0004(9) 0.0065(9)
C2 0.0306(12) 0.0287(11) 0.0352(12) -0.0028(9) 0.0003(10) 0.0016(9)
C3 0.0345(12) 0.0287(11) 0.0375(12) 0.0019(9) 0.0011(10) 0.0044(10)
C4 0.0291(12) 0.0351(12) 0.0374(13) 0.0017(10) 0.0013(10) 0.0051(10)
C5 0.0297(11) 0.0301(11) 0.0330(12) 0.0016(9) 0.0035(9) 0.0002(9)
C6 0.0302(11) 0.0290(11) 0.0265(10) 0.0004(8) 0.0030(9) 0.0037(9)
C7 0.0352(13) 0.0290(12) 0.0549(16) -0.0047(11) -0.0020(12) 0.0018(10)
C8A 0.0454(19) 0.0328(16) 0.060(2) -0.0120(15) 0.0057(17) -0.0007(14)
C9A 0.0422(18) 0.0401(17) 0.053(2) 0.0111(15) -0.0027(15) -0.0038(14)
C10A 0.0344(17) 0.0301(15) 0.0451(19) -0.0013(14) -0.0011(15) -0.0008(13)
C8B 0.062(12) 0.039(9) 0.063(12) -0.018(8) -0.017(10) 0.007(8)
C9B 0.088(16) 0.038(10) 0.073(15) 0.000(10) -0.007(13) -0.022(10)
C10B 0.028(9) 0.050(11) 0.090(17) 0.014(11) -0.019(10) -0.015(8)
C11 0.0329(13) 0.0405(14) 0.0594(17) 0.0104(12) 0.0001(12) 0.0037(11)
C12 0.0305(11) 0.0299(11) 0.0272(11) 0.0013(9) 0.0033(9) 0.0028(9)
C13 0.0290(11) 0.0244(10) 0.0263(10) 0.0020(8) -0.0001(9) -0.0019(8)
C14 0.0273(11) 0.0255(10) 0.0285(11) 0.0015(8) 0.0031(9) -0.0013(9)
C15 0.0261(10) 0.0252(10) 0.0312(11) 0.0015(8) 0.0021(9) -0.0002(8)
C16 0.0306(11) 0.0235(10) 0.0287(11) -0.0003(8) 0.0005(9) -0.0008(9)
C17 0.0295(11) 0.0234(10) 0.0298(11) -0.0024(8) 0.0024(9) -0.0002(9)
C18 0.0262(10) 0.0218(10) 0.0318(11) 0.0020(8) -0.0008(9) -0.0015(8)
C19 0.0339(12) 0.0319(12) 0.0284(11) -0.0015(9) -0.0021(9) 0.0040(10)
C20 0.0485(15) 0.0480(15) 0.0298(12) 0.0007(11) 0.0028(11) 0.0004(12)
C21 0.0427(14) 0.0420(14) 0.0351(13) -0.0045(10) -0.0086(11) 0.0076(11)
C22 0.0403(13) 0.0364(13) 0.0351(12) -0.0057(10) -0.0054(11) 0.0017(11)
C23 0.0300(11) 0.0259(11) 0.0302(11) 0.0016(8) -0.0002(9) 0.0017(9)
O2 0.0290(8) 0.0291(8) 0.0323(8) -0.0031(6) 0.0016(7) 0.0018(6)
C24 0.0289(11) 0.0283(11) 0.0266(10) 0.0025(8) -0.0022(9) 0.0016(9)
C25 0.0297(11) 0.0301(11) 0.0323(11) 0.0003(9) -0.0014(9) -0.0001(9)
C26 0.0289(11) 0.0369(12) 0.0353(12) 0.0038(10) 0.0029(10) -0.0020(10)
C27 0.0289(11) 0.0360(12) 0.0297(11) 0.0021(9) -0.0005(9) 0.0039(10)
C28 0.0289(11) 0.0285(11) 0.0288(11) 0.0013(8) -0.0025(9) 0.0019(9)
C29 0.0269(10) 0.0283(11) 0.0281(11) 0.0026(8) -0.0018(9) 0.0014(9)
C30 0.0346(13) 0.0329(12) 0.0432(14) -0.0019(10) 0.0013(11) -0.0059(10)
C31 0.0437(15) 0.0423(15) 0.0467(15) -0.0075(12) -0.0074(12) -0.0044(12)
C32 0.0462(16) 0.0414(15) 0.079(2) -0.0088(15) 0.0144(16) -0.0131(13)
C33 0.0485(15) 0.0294(12) 0.0510(16) 0.0002(11) 0.0003(13) -0.0047(11)
C34 0.0328(12) 0.0409(13) 0.0384(13) 0.0007(10) 0.0035(10) 0.0054(10)
C35A 0.043(4) 0.039(4) 0.042(3) 0.000(2) -0.005(3) 0.000(3)
O3A 0.0394(17) 0.047(2) 0.0432(18) 0.0101(14) 0.0002(13) 0.0065(15)
C36A 0.044(2) 0.039(2) 0.051(2) 0.0095(18) 0.0016(18) 0.0049(17)
C37A 0.040(3) 0.038(3) 0.041(3) 0.0073(18) -0.0030(18) -0.0067(18)
O4A 0.040(3) 0.035(3) 0.034(2) 0.000(2) -0.001(2) 0.005(2)
C38A 0.051(4) 0.040(3) 0.038(4) -0.002(3) 0.004(3) 0.001(2)
C35B 0.038(8) 0.044(9) 0.049(9) -0.012(7) -0.005(7) 0.002(7)
O3B 0.029(4) 0.049(6) 0.050(5) 0.008(4) 0.006(4) -0.004(4)
C36B 0.047(6) 0.041(6) 0.049(6) 0.017(5) 0.001(5) 0.006(5)
C37B 0.049(7) 0.038(7) 0.052(8) 0.010(6) 0.008(6) 0.006(6)
O4B 0.042(8) 0.040(8) 0.043(7) -0.007(6) 0.000(6) 0.004(6)
C38B 0.032(7) 0.039(7) 0.038(9) -0.020(6) -0.001(6) 0.012(6)
C39A 0.040(4) 0.061(5) 0.064(4) 0.020(4) -0.009(3) 0.009(3)
O5A 0.046(4) 0.045(3) 0.039(3) -0.004(2) -0.015(2) 0.004(3)
C40A 0.059(3) 0.069(4) 0.042(3) -0.007(2) -0.010(2) -0.013(3)
C41A 0.080(5) 0.055(3) 0.032(3) -0.011(2) -0.001(3) -0.001(4)
O6A 0.070(2) 0.046(2) 0.044(2) -0.0075(15) 0.0050(16) 0.0114(18)
C42A 0.112(4) 0.071(3) 0.052(3) 0.007(3) 0.025(3) 0.045(3)
C39B 0.056(10) 0.062(10) 0.048(7) 0.010(7) -0.001(8) -0.004(7)
O5B 0.043(7) 0.057(9) 0.044(7) -0.002(7) -0.014(6) -0.006(7)
C40B 0.067(7) 0.055(7) 0.037(6) -0.009(5) -0.017(5) -0.009(5)
C41B 0.075(8) 0.055(7) 0.049(8) -0.014(6) -0.011(7) -0.001(7)
O6B 0.081(6) 0.054(6) 0.067(6) -0.003(5) 0.017(5) 0.016(5)
C42B 0.100(9) 0.098(9) 0.096(10) -0.012(9) 0.019(10) 0.026(8)
C43 0.0345(12) 0.0335(12) 0.0334(12) 0.0048(9) 0.0012(10) -0.0009(10)
C44 0.0325(12) 0.0296(11) 0.0276(11) 0.0045(9) 0.0009(9) 0.0030(9)
C45 0.0456(15) 0.0458(15) 0.0310(12) 0.0022(11) -0.0043(11) -0.0043(12)
C46 0.0428(14) 0.0498(16) 0.0407(14) 0.0153(12) 0.0058(12) 0.0016(12)
C47 0.0388(14) 0.0409(14) 0.0440(14) 0.0114(11) 0.0037(11) -0.0030(11)
C48 0.0545(17) 0.0629(18) 0.0264(12) 0.0092(12) 0.0010(12) -0.0015(14)
C49 0.061(2) 0.080(2) 0.0516(18) 0.0275(17) 0.0136(15) -0.0012(17)

loop_
_atom_type_symbol
_atom_type_description
_atom_type_scat_dispersion_real
_atom_type_scat_dispersion_imag
_atom_type_scat_source
C C 0.0033 0.0016 'International Tables Vol C Tables 4.2.6.8 and 6.1.1.4'
H H 0.0000 0.0000 'International Tables Vol C Tables 4.2.6.8 and 6.1.1.4'
N N 0.0061 0.0033 'International Tables Vol C Tables 4.2.6.8 and 6.1.1.4'
O O 0.0106 0.0060 'International Tables Vol C Tables 4.2.6.8 and 6.1.1.4'
Na Na 0.0362 0.0249 'International Tables Vol C Tables 4.2.6.8 and 6.1.1.4'

loop_
_geom_angle_atom_site_label_1
_geom_angle_atom_site_label_2
_geom_angle_atom_site_label_3
_geom_angle
O1 Na1 O2 90.05(6)
O1 Na1 O4A 150.3(3)
O2 Na1 O4A 104.8(3)
O1 Na1 O3A 88.23(11)
O2 Na1 O3A 156.73(13)
O4A Na1 O3A 67.9(3)
O1 Na1 O4B 146.3(10)
O2 Na1 O4B 101.8(11)
O4A Na1 O4B 6.4(11)
O3A Na1 O4B 68.5(11)
O1 Na1 O3B 98.2(3)
O2 Na1 O3B 166.0(3)
O4A Na1 O3B 62.9(4)
O3A Na1 O3B 15.4(3)
O4B Na1 O3B 65.3(11)
O1 Na1 C13 80.44(6)
O2 Na1 C13 67.99(6)
O4A Na1 C13 128.8(3)
O3A Na1 C13 134.32(12)
O4B Na1 C13 133.3(10)
O3B Na1 C13 124.4(3)
O1 Na1 C14 70.13(6)
O2 Na1 C14 94.11(6)
O4A Na1 C14 132.4(2)
O3A Na1 C14 107.06(11)
O4B Na1 C14 138.7(9)
O3B Na1 C14 99.3(3)
C13 Na1 C14 27.75(6)
O1 Na1 C18 107.44(7)
O2 Na1 C18 64.56(6)
O4A Na1 C18 102.1(3)
O3A Na1 C18 137.67(14)
O4B Na1 C18 106.2(10)
O3B Na1 C18 122.7(4)
C13 Na1 C18 27.34(6)
C14 Na1 C18 48.20(6)
O1 Na1 C1 22.14(6)
O2 Na1 C1 111.28(6)
O4A Na1 C1 139.1(3)
O3A Na1 C1 71.34(10)
O4B Na1 C1 138.6(11)
O3B Na1 C1 78.5(3)
C13 Na1 C1 83.48(6)
C14 Na1 C1 63.97(6)
C18 Na1 C1 110.11(7)
O1 Na1 Na2 44.28(4)
O2 Na1 Na2 45.81(4)
O4A Na1 Na2 144.3(3)
O3A Na1 Na2 128.97(12)
O4B Na1 Na2 138.8(10)
O3B Na1 Na2 141.6(3)
C13 Na1 Na2 66.16(5)
C14 Na1 Na2 77.42(5)
C18 Na1 Na2 83.86(5)
C1 Na1 Na2 65.58(5)
O1 Na2 O2 97.60(7)
O1 Na2 O6A 101.20(11)
O2 Na2 O6A 152.28(14)
O1 Na2 O5A 170.0(5)
O2 Na2 O5A 92.1(5)
O6A Na2 O5A 70.7(4)
O1 Na2 O5B 167.9(14)
O2 Na2 O5B 94.5(14)
O6A Na2 O5B 67.2(12)
O5A Na2 O5B 4.0(15)
O1 Na2 O6B 104.9(3)
O2 Na2 O6B 157.2(3)
O6A Na2 O6B 17.0(3)
O5A Na2 O6B 65.6(5)
O5B Na2 O6B 63.0(14)
O1 Na2 N1 92.58(7)
O2 Na2 N1 73.05(6)
O6A Na2 N1 125.74(16)
O5A Na2 N1 87.8(5)
O5B Na2 N1 91.6(13)
O6B Na2 N1 108.8(4)
O1 Na2 Na1 47.36(5)
O2 Na2 Na1 50.28(5)
O6A Na2 Na1 144.80(12)
O5A Na2 Na1 142.1(4)
O5B Na2 Na1 144.8(14)
O6B Na2 Na1 152.3(3)
N1 Na2 Na1 77.91(5)
O1 Na2 H1 108.7(7)
O2 Na2 H1 60.8(7)
O6A Na2 H1 129.6(7)
O5A Na2 H1 74.0(8)
O5B Na2 H1 78.0(14)
O6B Na2 H1 113.6(8)
N1 Na2 H1 19.7(7)
Na1 Na2 H1 82.1(6)
C13 N1 C44 119.78(19)
C13 N1 Na2 105.67(13)
C44 N1 Na2 126.56(14)
C13 N1 H1 112.1(18)
C44 N1 H1 113.7(18)
Na2 N1 H1 67.9(18)
C1 O1 Na2 149.56(15)
C1 O1 Na1 116.52(13)
Na2 O1 Na1 88.36(6)
O1 C1 C2 124.5(2)
O1 C1 C6 118.3(2)
C2 C1 C6 117.2(2)
O1 C1 Na1 41.34(10)
C2 C1 Na1 123.44(15)
C6 C1 Na1 102.91(14)
C3 C2 C1 117.9(2)
C3 C2 C7 117.2(2)
C1 C2 C7 124.9(2)
C4 C3 C2 124.7(2)
C4 C3 H2 117.7
C2 C3 H2 117.7
C3 C4 C5 116.6(2)
C3 C4 C11 122.0(2)
C5 C4 C11 121.4(2)
C6 C5 C4 122.0(2)
C6 C5 H3 119.0
C4 C5 H3 119.0
C5 C6 C1 121.4(2)
C5 C6 C12 120.4(2)
C1 C6 C12 118.2(2)
C10B C7 C9B 128.1(13)
C10B C7 C8A 131.7(10)
C9B C7 C8A 41.9(9)
C10B C7 C10A 33.6(11)
C9B C7 C10A 131.8(9)
C8A C7 C10A 108.5(3)
C10B C7 C2 115.2(9)
C9B C7 C2 110.0(9)
C8A C7 C2 109.6(2)
C10A C7 C2 116.8(2)
C10B C7 C9A 74.5(11)
C9B C7 C9A 67.6(10)
C8A C7 C9A 107.0(3)
C10A C7 C9A 104.9(2)
C2 C7 C9A 109.4(2)
C10B C7 C8B 102.9(13)
C9B C7 C8B 96.3(11)
C8A C7 C8B 54.4(6)
C10A C7 C8B 69.3(7)
C2 C7 C8B 95.8(6)
C9A C7 C8B 153.4(6)
C7 C8A H5 109.5
C7 C8A H6 109.5
H5 C8A H6 109.5
C7 C8A H7 109.5
H5 C8A H7 109.5
H6 C8A H7 109.5
C7 C9A H8 109.5
C7 C9A H9 109.5
H8 C9A H9 109.5
C7 C9A H10 109.5
H8 C9A H10 109.5
H9 C9A H10 109.5
C7 C10A H11 109.5
C7 C10A H12 109.5
H11 C10A H12 109.5
C7 C10A H13 109.5
H11 C10A H13 109.5
H12 C10A H13 109.5
C7 C8B H14 109.5
C7 C8B H15 109.5
H14 C8B H15 109.5
C7 C8B H16 109.5
H14 C8B H16 109.5
H15 C8B H16 109.5
C7 C9B H17 109.5
C7 C9B H18 109.5
H17 C9B H18 109.5
C7 C9B H19 109.5
H17 C9B H19 109.5
H18 C9B H19 109.5
C7 C10B H20 109.5
C7 C10B H21 109.5
H20 C10B H21 109.5
C7 C10B H22 109.5
H20 C10B H22 109.5
H21 C10B H22 109.5
C4 C11 H23 109.5
C4 C11 H24 109.5
H23 C11 H24 109.5
C4 C11 H25 109.5
H23 C11 H25 109.5
H24 C11 H25 109.5
C6 C12 C14 114.93(18)
C6 C12 H26 108.5
C14 C12 H26 108.5
C6 C12 H27 108.5
C14 C12 H27 108.5
H26 C12 H27 107.5
C14 C13 C18 120.2(2)
C14 C13 N1 119.06(19)
C18 C13 N1 120.69(19)
C14 C13 Na1 77.45(12)
C18 C13 Na1 80.53(13)
N1 C13 Na1 109.47(13)
C15 C14 C13 118.8(2)
C15 C14 C12 119.5(2)
C13 C14 C12 121.66(19)
C15 C14 Na1 85.45(13)
C13 C14 Na1 74.80(12)
C12 C14 Na1 109.46(13)
C14 C15 C16 122.6(2)
C14 C15 H28 118.7
C16 C15 H28 118.7
C17 C16 C15 116.7(2)
C17 C16 C19 119.94(19)
C15 C16 C19 123.2(2)
C16 C17 C18 122.9(2)
C16 C17 H29 118.5
C18 C17 H29 118.5
C17 C18 C13 118.6(2)
C17 C18 C23 118.92(19)
C13 C18 C23 122.5(2)
C17 C18 Na1 83.95(13)
C13 C18 Na1 72.13(12)
C23 C18 Na1 114.74(13)
C21 C19 C16 112.65(19)
C21 C19 C20 108.4(2)
C16 C19 C20 110.2(2)
C21 C19 C22 108.3(2)
C16 C19 C22 108.45(19)
C20 C19 C22 108.8(2)
C19 C20 H30 109.5
C19 C20 H31 109.5
H30 C20 H31 109.5
C19 C20 H32 109.5
H30 C20 H32 109.5
H31 C20 H32 109.5
C19 C21 H33 109.5
C19 C21 H34 109.5
H33 C21 H34 109.5
C19 C21 H35 109.5
H33 C21 H35 109.5
H34 C21 H35 109.5
C19 C22 H36 109.5
C19 C22 H37 109.5
H36 C22 H37 109.5
C19 C22 H38 109.5
H36 C22 H38 109.5
H37 C22 H38 109.5
C18 C23 C29 115.32(18)
C18 C23 H39 108.4
C29 C23 H39 108.4
C18 C23 H40 108.4
C29 C23 H40 108.4
H39 C23 H40 107.5
C24 O2 Na2 165.72(14)
C24 O2 Na1 109.93(13)
Na2 O2 Na1 83.90(6)
O2 C24 C29 119.6(2)
O2 C24 C25 123.0(2)
C29 C24 C25 117.3(2)
C26 C25 C24 118.3(2)
C26 C25 C30 121.0(2)
C24 C25 C30 120.7(2)
C27 C26 C25 124.2(2)
C27 C26 H41 117.9
C25 C26 H41 117.9
C28 C27 C26 116.9(2)
C28 C27 C34 121.3(2)
C26 C27 C34 121.8(2)
C27 C28 C29 122.2(2)
C27 C28 H42 118.9
C29 C28 H42 118.9
C28 C29 C24 121.0(2)
C28 C29 C23 118.7(2)
C24 C29 C23 120.27(19)
C33 C30 C31 109.8(2)
C33 C30 C25 111.3(2)
C31 C30 C25 109.0(2)
C33 C30 C32 107.0(2)
C31 C30 C32 107.6(2)
C25 C30 C32 112.2(2)
C30 C31 H43 109.5
C30 C31 H44 109.5
H43 C31 H44 109.5
C30 C31 H45 109.5
H43 C31 H45 109.5
H44 C31 H45 109.5
C30 C32 H46 109.5
C30 C32 H47 109.5
H46 C32 H47 109.5
C30 C32 H48 109.5
H46 C32 H48 109.5
H47 C32 H48 109.5
C30 C33 H49 109.5
C30 C33 H50 109.5
H49 C33 H50 109.5
C30 C33 H51 109.5
H49 C33 H51 109.5
H50 C33 H51 109.5
C27 C34 H52 109.5
C27 C34 H53 109.5
H52 C34 H53 109.5
C27 C34 H54 109.5
H52 C34 H54 109.5
H53 C34 H54 109.5
O3A C35A H56 109.5
O3A C35A H57 109.5
H56 C35A H57 109.5
O3A C35A H58 109.5
H56 C35A H58 109.5
H57 C35A H58 109.5
C36A O3A C35A 115.8(5)
C36A O3A Na1 108.7(2)
C35A O3A Na1 128.0(5)
O3A C36A C37A 111.3(4)
O3A C36A H59 109.4
C37A C36A H59 109.4
O3A C36A H60 109.4
C37A C36A H60 109.4
H59 C36A H60 108.0
O4A C37A C36A 107.4(7)
O4A C37A H61 110.2
C36A C37A H61 110.2
O4A C37A H62 110.2
C36A C37A H62 110.2
H61 C37A H62 108.5
C38A O4A C37A 114.4(11)
C38A O4A Na1 127.7(9)
C37A O4A Na1 117.9(8)
O4A C38A H63 109.5
O4A C38A H64 109.5
H63 C38A H64 109.5
O4A C38A H65 109.5
H63 C38A H65 109.5
H64 C38A H65 109.5
O3B C35B H66 109.5
O3B C35B H67 109.5
H66 C35B H67 109.5
O3B C35B H68 109.5
H66 C35B H68 109.5
H67 C35B H68 109.5
C36B O3B C35B 112.5(19)
C36B O3B Na1 113.3(8)
C35B O3B Na1 127.6(18)
O3B C36B C37B 116.0(14)
O3B C36B H69 108.3
C37B C36B H69 108.3
O3B C36B H70 108.3
C37B C36B H70 108.3
H69 C36B H70 107.4
O4B C37B C36B 119(2)
O4B C37B H71 107.5
C36B C37B H71 107.5
O4B C37B H72 107.5
C36B C37B H72 107.5
H71 C37B H72 107.0
C37B O4B C38B 114(4)
C37B O4B Na1 114(3)
C38B O4B Na1 128(3)
O4B C38B H73 109.5
O4B C38B H74 109.5
H73 C38B H74 109.5
O4B C38B H75 109.5
H73 C38B H75 109.5
H74 C38B H75 109.5
O5A C39A H76 109.5
O5A C39A H77 109.5
H76 C39A H77 109.5
O5A C39A H78 109.5
H76 C39A H78 109.5
H77 C39A H78 109.5
C39A O5A C40A 116.7(16)
C39A O5A Na2 128.9(12)
C40A O5A Na2 108.5(10)
O5A C40A C41A 109.0(11)
O5A C40A H79 109.9
C41A C40A H79 109.9
O5A C40A H80 109.9
C41A C40A H80 109.9
H79 C40A H80 108.3
O6A C41A C40A 108.2(7)
O6A C41A H81 110.1
C40A C41A H81 110.1
O6A C41A H82 110.1
C40A C41A H82 110.1
H81 C41A H82 108.4
C41A O6A C42A 113.9(5)
C41A O6A Na2 118.4(5)
C42A O6A Na2 120.6(4)
O6A C42A H83 109.5
O6A C42A H84 109.5
H83 C42A H84 109.5
O6A C42A H85 109.5
H83 C42A H85 109.5
H84 C42A H85 109.5
O5B C39B H86 109.5
O5B C39B H87 109.5
H86 C39B H87 109.5
O5B C39B H88 109.5
H86 C39B H88 109.5
H87 C39B H88 109.5
C40B O5B C39B 106(5)
C40B O5B Na2 127(4)
C39B O5B Na2 127(3)
O5B C40B C41B 106(3)
O5B C40B H89 110.5
C41B C40B H89 110.5
O5B C40B H90 110.5
C41B C40B H90 110.5
H89 C40B H90 108.7
C40B C41B O6B 109(3)
C40B C41B H91 109.8
O6B C41B H91 109.8
C40B C41B H92 109.8
O6B C41B H92 109.8
H91 C41B H92 108.2
C42B O6B C41B 110(2)
C42B O6B Na2 132.2(12)
C41B O6B Na2 102.2(14)
O6B C42B H93 109.5
O6B C42B H94 109.5
H93 C42B H94 109.5
O6B C42B H95 109.5
H93 C42B H95 109.5
H94 C42B H95 109.5
C44 C43 C47 120.1(2)
C44 C43 H96 119.9
C47 C43 H96 119.9
C43 C44 C45 119.0(2)
C43 C44 N1 122.5(2)
C45 C44 N1 118.4(2)
C48 C45 C44 119.5(3)
C48 C45 H97 120.3
C44 C45 H97 120.3
C47 C46 C48 117.4(2)
C47 C46 C49 121.5(3)
C48 C46 C49 121.1(3)
C46 C47 C43 121.7(3)
C46 C47 H98 119.2
C43 C47 H98 119.2
C46 C48 C45 122.3(3)
C46 C48 H99 118.8
C45 C48 H99 118.8
C46 C49 H100 109.5
C46 C49 H101 109.5
H100 C49 H101 109.5
C46 C49 H102 109.5
H100 C49 H102 109.5
H101 C49 H102 109.5

loop_
_geom_bond_atom_site_label_1
_geom_bond_atom_site_label_2
_geom_bond_distance
Na1 O1 2.3071(18)
Na1 O2 2.4252(18)
Na1 O4A 2.441(14)
Na1 O3A 2.441(3)
Na1 O4B 2.46(5)
Na1 O3B 2.545(12)
Na1 C13 2.909(2)
Na1 C14 2.943(2)
Na1 C18 3.015(2)
Na1 C1 3.125(2)
Na1 Na2 3.1350(13)
Na2 O1 2.1896(18)
Na2 O2 2.2608(18)
Na2 O6A 2.335(4)
Na2 O5A 2.39(2)
Na2 O5B 2.44(7)
Na2 O6B 2.470(13)
Na2 N1 2.621(2)
Na2 H1 2.43(3)
N1 C13 1.425(3)
N1 C44 1.425(3)
N1 H1 0.88(3)
O1 C1 1.316(3)
C1 C2 1.430(3)
C1 C6 1.437(3)
C2 C3 1.407(3)
C2 C7 1.549(3)
C3 C4 1.389(3)
C3 H2 0.9500
C4 C5 1.391(3)
C4 C11 1.507(3)
C5 C6 1.382(3)
C5 H3 0.9500
C6 C12 1.511(3)
C7 C10B 1.28(2)
C7 C9B 1.48(2)
C7 C8A 1.519(4)
C7 C10A 1.536(4)
C7 C9A 1.577(4)
C7 C8B 1.870(19)
C8A H5 0.9800
C8A H6 0.9800
C8A H7 0.9800
C9A H8 0.9800
C9A H9 0.9800
C9A H10 0.9800
C10A H11 0.9800
C10A H12 0.9800
C10A H13 0.9800
C8B H14 0.9800
C8B H15 0.9800
C8B H16 0.9800
C9B H17 0.9800
C9B H18 0.9800
C9B H19 0.9800
C10B H20 0.9800
C10B H21 0.9800
C10B H22 0.9800
C11 H23 0.9800
C11 H24 0.9800
C11 H25 0.9800
C12 C14 1.516(3)
C12 H26 0.9900
C12 H27 0.9900
C13 C14 1.404(3)
C13 C18 1.404(3)
C14 C15 1.396(3)
C15 C16 1.397(3)
C15 H28 0.9500
C16 C17 1.394(3)
C16 C19 1.530(3)
C17 C18 1.396(3)
C17 H29 0.9500
C18 C23 1.515(3)
C19 C21 1.529(3)
C19 C20 1.534(3)
C19 C22 1.537(3)
C20 H30 0.9800
C20 H31 0.9800
C20 H32 0.9800
C21 H33 0.9800
C21 H34 0.9800
C21 H35 0.9800
C22 H36 0.9800
C22 H37 0.9800
C22 H38 0.9800
C23 C29 1.515(3)
C23 H39 0.9900
C23 H40 0.9900
O2 C24 1.324(3)
C24 C29 1.427(3)
C24 C25 1.433(3)
C25 C26 1.398(3)
C25 C30 1.539(3)
C26 C27 1.388(3)
C26 H41 0.9500
C27 C28 1.384(3)
C27 C34 1.512(3)
C28 C29 1.388(3)
C28 H42 0.9500
C30 C33 1.533(4)
C30 C31 1.533(4)
C30 C32 1.541(4)
C31 H43 0.9800
C31 H44 0.9800
C31 H45 0.9800
C32 H46 0.9800
C32 H47 0.9800
C32 H48 0.9800
C33 H49 0.9800
C33 H50 0.9800
C33 H51 0.9800
C34 H52 0.9800
C34 H53 0.9800
C34 H54 0.9800
C35A O3A 1.416(11)
C35A H56 0.9800
C35A H57 0.9800
C35A H58 0.9800
O3A C36A 1.399(5)
C36A C37A 1.526(8)
C36A H59 0.9900
C36A H60 0.9900
C37A O4A 1.437(14)
C37A H61 0.9900
C37A H62 0.9900
O4A C38A 1.40(2)
C38A H63 0.9800
C38A H64 0.9800
C38A H65 0.9800
C35B O3B 1.48(3)
C35B H66 0.9800
C35B H67 0.9800
C35B H68 0.9800
O3B C36B 1.392(17)
C36B C37B 1.43(3)
C36B H69 0.9900
C36B H70 0.9900
C37B O4B 1.31(5)
C37B H71 0.9900
C37B H72 0.9900
O4B C38B 1.54(7)
C38B H73 0.9800
C38B H74 0.9800
C38B H75 0.9800
C39A O5A 1.42(2)
C39A H76 0.9800
C39A H77 0.9800
C39A H78 0.9800
O5A C40A 1.487(18)
C40A C41A 1.509(11)
C40A H79 0.9900
C40A H80 0.9900
C41A O6A 1.396(11)
C41A H81 0.9900
C41A H82 0.9900
O6A C42A 1.429(8)
C42A H83 0.9800
C42A H84 0.9800
C42A H85 0.9800
C39B O5B 1.48(6)
C39B H86 0.9800
C39B H87 0.9800
C39B H88 0.9800
O5B C40B 1.21(6)
C40B C41B 1.40(4)
C40B H89 0.9900
C40B H90 0.9900
C41B O6B 1.54(3)
C41B H91 0.9900
C41B H92 0.9900
O6B C42B 1.39(3)
C42B H93 0.9800
C42B H94 0.9800
C42B H95 0.9800
C43 C44 1.382(3)
C43 C47 1.397(3)
C43 H96 0.9500
C44 C45 1.399(3)
C45 C48 1.387(4)
C45 H97 0.9500
C46 C47 1.381(4)
C46 C48 1.383(4)
C46 C49 1.513(4)
C47 H98 0.9500
C48 H99 0.9500
C49 H100 0.9800
C49 H101 0.9800
C49 H102 0.9800

loop_
_geom_hbond_atom_site_label_D
_geom_hbond_atom_site_label_H
_geom_hbond_atom_site_label_A
_geom_hbond_distance_DH
_geom_hbond_distance_HA
_geom_hbond_distance_DA
_geom_hbond_angle_DHA
N1 H1 O2 0.88(3) 2.38(3) 2.920(2) 120(2)

loop_
_geom_torsion_atom_site_label_1
_geom_torsion_atom_site_label_2
_geom_torsion_atom_site_label_3
_geom_torsion_atom_site_label_4
_geom_torsion
O2 Na1 Na2 O1 177.04(9)
O4A Na1 Na2 O1 134.9(5)
O3A Na1 Na2 O1 27.55(15)
O4B Na1 Na2 O1 129.6(16)
O3B Na1 Na2 O1 14.8(5)
C13 Na1 Na2 O1 -101.13(8)
C14 Na1 Na2 O1 -74.34(8)
C18 Na1 Na2 O1 -122.82(8)
C1 Na1 Na2 O1 -7.45(7)
O1 Na1 Na2 O2 -177.04(9)
O4A Na1 Na2 O2 -42.1(5)
O3A Na1 Na2 O2 -149.48(15)
O4B Na1 Na2 O2 -47.5(16)
O3B Na1 Na2 O2 -162.2(5)
C13 Na1 Na2 O2 81.84(8)
C14 Na1 Na2 O2 108.62(7)
C18 Na1 Na2 O2 60.14(7)
C1 Na1 Na2 O2 175.52(8)
O1 Na1 Na2 O6A -32.1(3)
O2 Na1 Na2 O6A 145.0(3)
O4A Na1 Na2 O6A 102.8(5)
O3A Na1 Na2 O6A -4.5(3)
O4B Na1 Na2 O6A 97.5(16)
O3B Na1 Na2 O6A -17.2(5)
C13 Na1 Na2 O6A -133.2(3)
C14 Na1 Na2 O6A -106.4(3)
C18 Na1 Na2 O6A -154.9(3)
C1 Na1 Na2 O6A -39.5(3)
O1 Na1 Na2 O5A 175.3(9)
O2 Na1 Na2 O5A -7.7(9)
O4A Na1 Na2 O5A -49.8(10)
O3A Na1 Na2 O5A -157.2(9)
O4B Na1 Na2 O5A -55.1(18)
O3B Na1 Na2 O5A -169.9(10)
C13 Na1 Na2 O5A 74.2(9)
C14 Na1 Na2 O5A 100.9(9)
C18 Na1 Na2 O5A 52.5(9)
C1 Na1 Na2 O5A 167.8(9)
O1 Na1 Na2 O5B -180(3)
O2 Na1 Na2 O5B -3(3)
O4A Na1 Na2 O5B -45(3)
O3A Na1 Na2 O5B -152(3)
O4B Na1 Na2 O5B -50(3)
O3B Na1 Na2 O5B -165(3)
C13 Na1 Na2 O5B 79(3)
C14 Na1 Na2 O5B 106(3)
C18 Na1 Na2 O5B 58(3)
C1 Na1 Na2 O5B 173(3)
O1 Na1 Na2 O6B -2.4(9)
O2 Na1 Na2 O6B 174.6(9)
O4A Na1 Na2 O6B 132.5(10)
O3A Na1 Na2 O6B 25.2(9)
O4B Na1 Na2 O6B 127.2(19)
O3B Na1 Na2 O6B 12.5(10)
C13 Na1 Na2 O6B -103.5(9)
C14 Na1 Na2 O6B -76.7(9)
C18 Na1 Na2 O6B -125.2(9)
C1 Na1 Na2 O6B -9.8(9)
O1 Na1 Na2 N1 105.06(8)
O2 Na1 Na2 N1 -77.90(7)
O4A Na1 Na2 N1 -120.0(5)
O3A Na1 Na2 N1 132.62(14)
O4B Na1 Na2 N1 -125.4(16)
O3B Na1 Na2 N1 119.9(5)
C13 Na1 Na2 N1 3.94(7)
C14 Na1 Na2 N1 30.72(7)
C18 Na1 Na2 N1 -17.76(6)
C1 Na1 Na2 N1 97.62(7)
O1 Na2 N1 C13 37.67(14)
O2 Na2 N1 C13 -59.49(14)
O6A Na2 N1 C13 143.45(17)
O5A Na2 N1 C13 -152.3(6)
O5B Na2 N1 C13 -153.7(15)
O6B Na2 N1 C13 144.4(4)
Na1 Na2 N1 C13 -7.65(13)
O1 Na2 N1 C44 -110.57(18)
O2 Na2 N1 C44 152.27(19)
O6A Na2 N1 C44 -4.8(2)
O5A Na2 N1 C44 59.4(6)
O5B Na2 N1 C44 58.1(16)
O6B Na2 N1 C44 -3.9(4)
Na1 Na2 N1 C44 -155.89(18)
O2 Na2 O1 C1 148.7(3)
O6A Na2 O1 C1 -51.8(3)
O5A Na2 O1 C1 -17(3)
O5B Na2 O1 C1 -35(7)
O6B Na2 O1 C1 -34.7(5)
N1 Na2 O1 C1 75.5(3)
Na1 Na2 O1 C1 146.4(3)
O2 Na2 O1 Na1 2.30(7)
O6A Na2 O1 Na1 161.83(16)
O5A Na2 O1 Na1 -163(3)
O5B Na2 O1 Na1 179(7)
O6B Na2 O1 Na1 178.8(4)
N1 Na2 O1 Na1 -70.94(7)
O2 Na1 O1 C1 -163.87(15)
O4A Na1 O1 C1 74.9(6)
O3A Na1 O1 C1 39.34(19)
O4B Na1 O1 C1 84.4(18)
O3B Na1 O1 C1 27.5(3)
C13 Na1 O1 C1 -96.22(16)
C14 Na1 O1 C1 -69.52(16)
C18 Na1 O1 C1 -100.61(16)
Na2 Na1 O1 C1 -161.75(18)
O2 Na1 O1 Na2 -2.12(6)
O4A Na1 O1 Na2 -123.4(5)
O3A Na1 O1 Na2 -158.91(12)
O4B Na1 O1 Na2 -113.9(18)
O3B Na1 O1 Na2 -170.7(3)
C13 Na1 O1 Na2 65.52(6)
C14 Na1 O1 Na2 92.22(7)
C18 Na1 O1 Na2 61.14(7)
C1 Na1 O1 Na2 161.75(18)
Na2 O1 C1 C2 114.8(3)
Na1 O1 C1 C2 -103.3(2)
Na2 O1 C1 C6 -65.0(4)
Na1 O1 C1 C6 76.9(2)
Na2 O1 C1 Na1 -141.8(3)
O2 Na1 C1 O1 17.35(17)
O4A Na1 C1 O1 -133.1(4)
O3A Na1 C1 O1 -138.0(2)
O4B Na1 C1 O1 -123.3(13)
O3B Na1 C1 O1 -152.2(4)
C13 Na1 C1 O1 80.64(16)
C14 Na1 C1 O1 101.34(16)
C18 Na1 C1 O1 86.96(16)
Na2 Na1 C1 O1 13.90(14)
O1 Na1 C1 C2 106.1(3)
O2 Na1 C1 C2 123.45(18)
O4A Na1 C1 C2 -27.0(4)
O3A Na1 C1 C2 -31.9(2)
O4B Na1 C1 C2 -17.2(14)
O3B Na1 C1 C2 -46.1(4)
C13 Na1 C1 C2 -173.25(19)
C14 Na1 C1 C2 -152.6(2)
C18 Na1 C1 C2 -166.93(17)
Na2 Na1 C1 C2 120.00(19)
O1 Na1 C1 C6 -118.3(2)
O2 Na1 C1 C6 -101.00(14)
O4A Na1 C1 C6 108.6(4)
O3A Na1 C1 C6 103.63(19)
O4B Na1 C1 C6 118.3(13)
O3B Na1 C1 C6 89.5(4)
C13 Na1 C1 C6 -37.71(14)
C14 Na1 C1 C6 -17.01(13)
C18 Na1 C1 C6 -31.39(15)
Na2 Na1 C1 C6 -104.45(14)
O1 C1 C2 C3 176.3(2)
C6 C1 C2 C3 -3.9(3)
Na1 C1 C2 C3 125.9(2)
O1 C1 C2 C7 -4.4(4)
C6 C1 C2 C7 175.4(2)
Na1 C1 C2 C7 -54.8(3)
C1 C2 C3 C4 -0.2(4)
C7 C2 C3 C4 -179.6(2)
C2 C3 C4 C5 2.7(4)
C2 C3 C4 C11 -179.0(2)
C3 C4 C5 C6 -0.9(3)
C11 C4 C5 C6 -179.1(2)
C4 C5 C6 C1 -3.4(4)
C4 C5 C6 C12 173.5(2)
O1 C1 C6 C5 -174.5(2)
C2 C1 C6 C5 5.8(3)
Na1 C1 C6 C5 -133.16(19)
O1 C1 C6 C12 8.6(3)
C2 C1 C6 C12 -171.23(19)
Na1 C1 C6 C12 49.9(2)
C3 C2 C7 C10B -136.2(13)
C1 C2 C7 C10B 44.5(13)
C3 C2 C7 C9B 17.7(11)
C1 C2 C7 C9B -161.6(11)
C3 C2 C7 C8A 62.3(3)
C1 C2 C7 C8A -117.0(3)
C3 C2 C7 C10A -173.8(2)
C1 C2 C7 C10A 7.0(4)
C3 C2 C7 C9A -54.8(3)
C1 C2 C7 C9A 126.0(3)
C3 C2 C7 C8B 116.5(6)
C1 C2 C7 C8B -62.8(6)
C5 C6 C12 C14 112.1(2)
C1 C6 C12 C14 -70.9(3)
C44 N1 C13 C14 73.3(3)
Na2 N1 C13 C14 -77.6(2)
C44 N1 C13 C18 -110.2(2)
Na2 N1 C13 C18 98.9(2)
C44 N1 C13 Na1 159.41(16)
Na2 N1 C13 Na1 8.56(14)
O1 Na1 C13 C14 65.16(13)
O2 Na1 C13 C14 159.13(14)
O4A Na1 C13 C14 -109.2(4)
O3A Na1 C13 C14 -12.8(2)
O4B Na1 C13 C14 -115.3(14)
O3B Na1 C13 C14 -28.2(4)
C18 Na1 C13 C14 -123.98(19)
C1 Na1 C13 C14 43.01(13)
Na2 Na1 C13 C14 109.16(13)
O1 Na1 C13 C18 -170.86(14)
O2 Na1 C13 C18 -76.89(13)
O4A Na1 C13 C18 14.8(4)
O3A Na1 C13 C18 111.2(2)
O4B Na1 C13 C18 8.7(14)
O3B Na1 C13 C18 95.8(4)
C14 Na1 C13 C18 123.98(19)
C1 Na1 C13 C18 166.99(13)
Na2 Na1 C13 C18 -126.86(13)
O1 Na1 C13 N1 -51.53(14)
O2 Na1 C13 N1 42.44(14)
O4A Na1 C13 N1 134.1(4)
O3A Na1 C13 N1 -129.5(2)
O4B Na1 C13 N1 128.0(14)
O3B Na1 C13 N1 -144.9(4)
C14 Na1 C13 N1 -116.7(2)
C18 Na1 C13 N1 119.3(2)
C1 Na1 C13 N1 -73.68(14)
Na2 Na1 C13 N1 -7.53(13)
C18 C13 C14 C15 4.8(3)
N1 C13 C14 C15 -178.60(19)
Na1 C13 C14 C15 75.92(19)
C18 C13 C14 C12 -174.8(2)
N1 C13 C14 C12 1.7(3)
Na1 C13 C14 C12 -103.76(19)
C18 C13 C14 Na1 -71.08(19)
N1 C13 C14 Na1 105.48(18)
C6 C12 C14 C15 -52.9(3)
C6 C12 C14 C13 126.8(2)
C6 C12 C14 Na1 43.0(2)
O1 Na1 C14 C15 130.60(14)
O2 Na1 C14 C15 -140.83(13)
O4A Na1 C14 C15 -26.5(4)
O3A Na1 C14 C15 48.96(18)
O4B Na1 C14 C15 -27.7(17)
O3B Na1 C14 C15 35.2(4)
C13 Na1 C14 C15 -121.49(19)
C18 Na1 C14 C15 -90.76(14)
C1 Na1 C14 C15 107.47(14)
Na2 Na1 C14 C15 176.23(13)
O1 Na1 C14 C13 -107.91(13)
O2 Na1 C14 C13 -19.34(13)
O4A Na1 C14 C13 95.0(4)
O3A Na1 C14 C13 170.45(17)
O4B Na1 C14 C13 93.8(17)
O3B Na1 C14 C13 156.7(4)
C18 Na1 C14 C13 30.73(12)
C1 Na1 C14 C13 -131.04(14)
Na2 Na1 C14 C13 -62.28(12)
O1 Na1 C14 C12 10.83(14)
O2 Na1 C14 C12 99.41(14)
O4A Na1 C14 C12 -146.2(4)
O3A Na1 C14 C12 -70.81(19)
O4B Na1 C14 C12 -147.4(17)
O3B Na1 C14 C12 -84.5(4)
C13 Na1 C14 C12 118.7(2)
C18 Na1 C14 C12 149.47(17)
C1 Na1 C14 C12 -12.30(13)
Na2 Na1 C14 C12 56.46(14)
C13 C14 C15 C16 -2.1(3)
C12 C14 C15 C16 177.5(2)
Na1 C14 C15 C16 67.7(2)
C14 C15 C16 C17 -2.3(3)
C14 C15 C16 C19 174.1(2)
C15 C16 C17 C18 4.2(3)
C19 C16 C17 C18 -172.3(2)
C16 C17 C18 C13 -1.6(3)
C16 C17 C18 C23 177.5(2)
C16 C17 C18 Na1 -67.5(2)
C14 C13 C18 C17 -3.0(3)
N1 C13 C18 C17 -179.54(19)
Na1 C13 C18 C17 -72.45(18)
C14 C13 C18 C23 177.8(2)
N1 C13 C18 C23 1.3(3)
Na1 C13 C18 C23 108.41(19)
C14 C13 C18 Na1 69.41(18)
N1 C13 C18 Na1 -107.09(19)
O1 Na1 C18 C17 132.09(13)
O2 Na1 C18 C17 -146.44(14)
O4A Na1 C18 C17 -45.6(3)
O3A Na1 C18 C17 24.8(2)
O4B Na1 C18 C17 -50.8(10)
O3B Na1 C18 C17 19.8(3)
C13 Na1 C18 C17 122.63(19)
C14 Na1 C18 C17 91.44(14)
C1 Na1 C18 C17 108.86(13)
Na2 Na1 C18 C17 170.04(13)
O1 Na1 C18 C13 9.45(14)
O2 Na1 C18 C13 90.93(13)
O4A Na1 C18 C13 -168.3(3)
O3A Na1 C18 C13 -97.80(19)
O4B Na1 C18 C13 -173.4(10)
O3B Na1 C18 C13 -102.8(3)
C14 Na1 C18 C13 -31.20(12)
C1 Na1 C18 C13 -13.77(14)
Na2 Na1 C18 C13 47.40(12)
O1 Na1 C18 C23 -108.80(15)
O2 Na1 C18 C23 -27.33(14)
O4A Na1 C18 C23 73.5(3)
O3A Na1 C18 C23 143.94(18)
O4B Na1 C18 C23 68.3(10)
O3B Na1 C18 C23 138.9(3)
C13 Na1 C18 C23 -118.3(2)
C14 Na1 C18 C23 -149.45(18)
C1 Na1 C18 C23 -132.03(15)
Na2 Na1 C18 C23 -70.85(15)
C17 C16 C19 C21 -176.3(2)
C15 C16 C19 C21 7.4(3)
C17 C16 C19 C20 -55.1(3)
C15 C16 C19 C20 128.6(2)
C17 C16 C19 C22 63.9(3)
C15 C16 C19 C22 -112.4(2)
C17 C18 C23 C29 74.2(3)
C13 C18 C23 C29 -106.7(2)
Na1 C18 C23 C29 -22.8(2)
O1 Na2 O2 C24 163.8(6)
O6A Na2 O2 C24 31.3(7)
O5A Na2 O2 C24 -18.8(8)
O5B Na2 O2 C24 -15.5(16)
O6B Na2 O2 C24 -7.6(13)
N1 Na2 O2 C24 -105.9(6)
Na1 Na2 O2 C24 166.0(6)
O1 Na2 O2 Na1 -2.20(7)
O6A Na2 O2 Na1 -134.7(3)
O5A Na2 O2 Na1 175.3(5)
O5B Na2 O2 Na1 178.5(15)
O6B Na2 O2 Na1 -173.6(11)
N1 Na2 O2 Na1 88.20(6)
O1 Na1 O2 C24 -174.28(14)
O4A Na1 O2 C24 -20.2(3)
O3A Na1 O2 C24 -88.6(3)
O4B Na1 O2 C24 -26.1(9)
O3B Na1 O2 C24 -48.1(15)
C13 Na1 O2 C24 106.06(14)
C14 Na1 O2 C24 115.64(14)
C18 Na1 O2 C24 76.37(14)
C1 Na1 O2 C24 179.27(13)
Na2 Na1 O2 C24 -176.35(16)
O1 Na1 O2 Na2 2.07(6)
O4A Na1 O2 Na2 156.1(3)
O3A Na1 O2 Na2 87.7(3)
O4B Na1 O2 Na2 150.3(9)
O3B Na1 O2 Na2 128.3(15)
C13 Na1 O2 Na2 -77.59(6)
C14 Na1 O2 Na2 -68.01(7)
C18 Na1 O2 Na2 -107.28(7)
C1 Na1 O2 Na2 -4.38(8)
Na2 O2 C24 C29 112.1(6)
Na1 O2 C24 C29 -82.8(2)
Na2 O2 C24 C25 -67.3(7)
Na1 O2 C24 C25 97.8(2)
O2 C24 C25 C26 -178.1(2)
C29 C24 C25 C26 2.5(3)
O2 C24 C25 C30 3.5(3)
C29 C24 C25 C30 -175.9(2)
C24 C25 C26 C27 -0.5(4)
C30 C25 C26 C27 178.0(2)
C25 C26 C27 C28 -1.2(4)
C25 C26 C27 C34 179.4(2)
C26 C27 C28 C29 0.9(3)
C34 C27 C28 C29 -179.8(2)
C27 C28 C29 C24 1.2(3)
C27 C28 C29 C23 -175.9(2)
O2 C24 C29 C28 177.6(2)
C25 C24 C29 C28 -2.9(3)
O2 C24 C29 C23 -5.2(3)
C25 C24 C29 C23 174.2(2)
C18 C23 C29 C28 -125.7(2)
C18 C23 C29 C24 57.1(3)
C26 C25 C30 C33 123.0(2)
C24 C25 C30 C33 -58.6(3)
C26 C25 C30 C31 -115.8(3)
C24 C25 C30 C31 62.6(3)
C26 C25 C30 C32 3.2(3)
C24 C25 C30 C32 -178.4(2)
O1 Na1 O3A C36A 129.6(3)
O2 Na1 O3A C36A 43.6(4)
O4A Na1 O3A C36A -32.3(4)
O4B Na1 O3A C36A -25.4(10)
O3B Na1 O3A C36A -100.1(12)
C13 Na1 O3A C36A -155.6(2)
C14 Na1 O3A C36A -161.8(3)
C18 Na1 O3A C36A -116.1(3)
C1 Na1 O3A C36A 144.2(3)
Na2 Na1 O3A C36A 110.7(3)
O1 Na1 O3A C35A -82.5(6)
O2 Na1 O3A C35A -168.5(5)
O4A Na1 O3A C35A 115.6(7)
O4B Na1 O3A C35A 122.5(12)
O3B Na1 O3A C35A 47.8(12)
C13 Na1 O3A C35A -7.7(7)
C14 Na1 O3A C35A -13.9(6)
C18 Na1 O3A C35A 31.8(7)
C1 Na1 O3A C35A -67.9(6)
Na2 Na1 O3A C35A -101.3(6)
C35A O3A C36A C37A -94.9(8)
Na1 O3A C36A C37A 57.4(4)
O3A C36A C37A O4A -52.1(6)
C36A C37A O4A C38A -158.8(10)
C36A C37A O4A Na1 20.7(7)
O1 Na1 O4A C38A 145.5(8)
O2 Na1 O4A C38A 27.7(11)
O3A Na1 O4A C38A -175.7(12)
O4B Na1 O4A C38A 91(13)
O3B Na1 O4A C38A -159.6(13)
C13 Na1 O4A C38A -45.8(12)
C14 Na1 O4A C38A -82.3(11)
C18 Na1 O4A C38A -38.9(11)
C1 Na1 O4A C38A 179.3(8)
Na2 Na1 O4A C38A 57.5(12)
O1 Na1 O4A C37A -34.0(10)
O2 Na1 O4A C37A -151.8(5)
O3A Na1 O4A C37A 4.9(5)
O4B Na1 O4A C37A -89(13)
O3B Na1 O4A C37A 20.9(6)
C13 Na1 O4A C37A 134.8(5)
C14 Na1 O4A C37A 98.2(6)
C18 Na1 O4A C37A 141.6(5)
C1 Na1 O4A C37A -0.2(8)
Na2 Na1 O4A C37A -122.0(6)
O1 Na1 O3B C36B 128.1(9)
O2 Na1 O3B C36B 3(2)
O4A Na1 O3B C36B -27.7(9)
O3A Na1 O3B C36B 77.7(13)
O4B Na1 O3B C36B -21.1(13)
C13 Na1 O3B C36B -147.9(8)
C14 Na1 O3B C36B -160.8(9)
C18 Na1 O3B C36B -115.0(9)
C1 Na1 O3B C36B 138.3(10)
Na2 Na1 O3B C36B 117.7(9)
O1 Na1 O3B C35B -21(2)
O2 Na1 O3B C35B -146.2(19)
O4A Na1 O3B C35B -177(2)
O3A Na1 O3B C35B -71(3)
O4B Na1 O3B C35B -170(3)
C13 Na1 O3B C35B 63(2)
C14 Na1 O3B C35B 50(2)
C18 Na1 O3B C35B 96(2)
C1 Na1 O3B C35B -11(2)
Na2 Na1 O3B C35B -31(2)
C35B O3B C36B C37B 166(3)
Na1 O3B C36B C37B 12.2(19)
O3B C36B C37B O4B 16(3)
C36B C37B O4B C38B 121(4)
C36B C37B O4B Na1 -37(3)
O1 Na1 O4B C37B -36(4)
O2 Na1 O4B C37B -144(2)
O4A Na1 O4B C37B 97(13)
O3A Na1 O4B C37B 13(2)
O3B Na1 O4B C37B 30(2)
C13 Na1 O4B C37B 144.7(18)
C14 Na1 O4B C37B 105(2)
C18 Na1 O4B C37B 149(2)
C1 Na1 O4B C37B -2(3)
Na2 Na1 O4B C37B -112(2)
O1 Na1 O4B C38B 169(2)
O2 Na1 O4B C38B 61(4)
O4A Na1 O4B C38B -58(11)
O3A Na1 O4B C38B -141(4)
O3B Na1 O4B C38B -125(4)
C13 Na1 O4B C38B -10(4)
C14 Na1 O4B C38B -50(4)
C18 Na1 O4B C38B -6(4)
C1 Na1 O4B C38B -156(3)
Na2 Na1 O4B C38B 93(3)
O1 Na2 O5A C39A 147.6(16)
O2 Na2 O5A C39A -17.9(18)
O6A Na2 O5A C39A -175.7(19)
O5B Na2 O5A C39A -145(34)
O6B Na2 O5A C39A 167(2)
N1 Na2 O5A C39A 55.0(17)
Na1 Na2 O5A C39A -12(2)
O1 Na2 O5A C40A -61(4)
O2 Na2 O5A C40A 133.3(12)
O6A Na2 O5A C40A -24.5(10)
O5B Na2 O5A C40A 7(31)
O6B Na2 O5A C40A -42.0(11)
N1 Na2 O5A C40A -153.7(13)
Na1 Na2 O5A C40A 139.2(7)
C39A O5A C40A C41A -154.6(15)
Na2 O5A C40A C41A 50.1(13)
O5A C40A C41A O6A -54.4(14)
C40A C41A O6A C42A -176.9(6)
C40A C41A O6A Na2 32.3(11)
O1 Na2 O6A C41A 169.3(6)
O2 Na2 O6A C41A -58.9(8)
O5A Na2 O6A C41A -4.6(9)
O5B Na2 O6A C41A -6.9(19)
O6B Na2 O6A C41A 64.8(13)
N1 Na2 O6A C41A 67.8(7)
Na1 Na2 O6A C41A -167.2(5)
O1 Na2 O6A C42A 20.5(5)
O2 Na2 O6A C42A 152.3(4)
O5A Na2 O6A C42A -153.4(8)
O5B Na2 O6A C42A -155.6(18)
O6B Na2 O6A C42A -84.0(13)
N1 Na2 O6A C42A -81.0(4)
Na1 Na2 O6A C42A 44.0(6)
O1 Na2 O5B C40B -10(12)
O2 Na2 O5B C40B 167(5)
O6A Na2 O5B C40B 8(5)
O5A Na2 O5B C40B -140(37)
O6B Na2 O5B C40B -10(5)
N1 Na2 O5B C40B -120(5)
Na1 Na2 O5B C40B 168(3)
O1 Na2 O5B C39B 172(4)
O2 Na2 O5B C39B -11(5)
O6A Na2 O5B C39B -170(5)
O5A Na2 O5B C39B 42(29)
O6B Na2 O5B C39B 172(5)
N1 Na2 O5B C39B 62(4)
Na1 Na2 O5B C39B -9(6)
C39B O5B C40B C41B 157(3)
Na2 O5B C40B C41B -21(6)
O5B C40B C41B O6B 55(5)
C40B C41B O6B C42B 154(2)
C40B C41B O6B Na2 -62(3)
O1 Na2 O6B C42B -14(2)
O2 Na2 O6B C42B 157.0(16)
O6A Na2 O6B C42B 65(2)
O5A Na2 O6B C42B 169(2)
O5B Na2 O6B C42B 166(3)
N1 Na2 O6B C42B -112(2)
Na1 Na2 O6B C42B -12(3)
O1 Na2 O6B C41B -146.8(16)
O2 Na2 O6B C41B 24(2)
O6A Na2 O6B C41B -67(2)
O5A Na2 O6B C41B 36.6(17)
O5B Na2 O6B C41B 33(2)
N1 Na2 O6B C41B 115.1(17)
Na1 Na2 O6B C41B -145.0(14)
C47 C43 C44 C45 -0.1(4)
C47 C43 C44 N1 -177.3(2)
C13 N1 C44 C43 6.2(3)
Na2 N1 C44 C43 150.45(18)
C13 N1 C44 C45 -171.1(2)
Na2 N1 C44 C45 -26.8(3)
C43 C44 C45 C48 0.8(4)
N1 C44 C45 C48 178.1(2)
C48 C46 C47 C43 0.0(4)
C49 C46 C47 C43 180.0(3)
C44 C43 C47 C46 -0.3(4)
C47 C46 C48 C45 0.7(4)
C49 C46 C48 C45 -179.2(3)
C44 C45 C48 C46 -1.1(4)
Na1 O1 O2 Na2 -176.83(9)
